data_7035497
loop_
_publ_author_name
'Morales-Cer\'on, Judith P'
'Salazar-Pereda, Ver\'onica'
'Mendoza-Espinosa, Daniel'
'Alvarado-Rodr\'iguez, Jos\'e G'
'Cruz-Borbolla, Juli\'an'
'Andrade-L\'opez, Noem\'i'
'V\'asquez-P\'erez, Jos\'e M'

_publ_section_title
;
 Synthesis of Ir(iii) complexes with Tp(Me2) and acac ligands and their
 reactivity with electrophiles.
;
_journal_issue 31
_journal_name_full 'Dalton transactions (Cambridge, England : 2003)'
_journal_page_first 13881
_journal_page_last 13889
_journal_paper_doi 10.1039/c5dt01937k
_journal_volume 44
_journal_year 2015
_chemical_formula_moiety 'C20 H25 B Br5 Ir N6 O2, C6 H14'
_chemical_formula_sum 'C26 H39 B Br5 Ir N6 O2'
_chemical_formula_weight 1070.19
_space_group_crystal_system monoclinic
_space_group_IT_number 14
_space_group_name_Hall '-P 2ybc'
_space_group_name_H-M_alt 'P 1 21/c 1'
_symmetry_space_group_name_Hall '-P 2ybc'
_symmetry_space_group_name_H-M 'P 1 21/c 1'
_atom_sites_solution_hydrogens geom
_atom_sites_solution_primary direct
_audit_creation_date 2015-04-13
_audit_creation_method
;
Olex2 1.2
(compiled 2015.01.26 svn.r3150 for OlexSys, GUI svn.r4998)
;
_audit_update_record
;
2015-05-12 deposited with the CCDC.
2015-06-19 downloaded from the CCDC.
;
_cell_angle_alpha 90
_cell_angle_beta 103.2370(10)
_cell_angle_gamma 90
_cell_formula_units_Z 4
_cell_length_a 11.8577(5)
_cell_length_b 16.3125(7)
_cell_length_c 18.7394(8)
_cell_measurement_reflns_used 0
_cell_measurement_temperature 293(2)
_cell_measurement_theta_max 22.369
_cell_measurement_theta_min 2.239
_cell_volume 3528.4(3)
_computing_molecular_graphics 'Olex2 (Dolomanov et al., 2009)'
_computing_publication_material 'Olex2 (Dolomanov et al., 2009)'
_computing_structure_refinement 'ShelXL (Sheldrick, 2008)'
_computing_structure_solution 'ShelXS (Sheldrick, 2008)'
_diffrn_ambient_temperature 293(2)
_diffrn_measured_fraction_theta_full 0.998
_diffrn_measured_fraction_theta_max 0.998
_diffrn_measurement_device_type 'CCD area detector'
_diffrn_measurement_method 'phi and omega scans'
_diffrn_radiation_monochromator graphite
_diffrn_radiation_type MoK\a
_diffrn_radiation_wavelength 0.71073
_diffrn_reflns_av_R_equivalents 0.1536
_diffrn_reflns_av_unetI/netI 0.1026
_diffrn_reflns_laue_measured_fraction_full 0.998
_diffrn_reflns_laue_measured_fraction_max 0.998
_diffrn_reflns_limit_h_max 13
_diffrn_reflns_limit_h_min -12
_diffrn_reflns_limit_k_max 18
_diffrn_reflns_limit_k_min -18
_diffrn_reflns_limit_l_max 20
_diffrn_reflns_limit_l_min -20
_diffrn_reflns_number 18079
_diffrn_reflns_point_group_measured_fraction_full 0.998
_diffrn_reflns_point_group_measured_fraction_max 0.998
_diffrn_reflns_theta_full 23.283
_diffrn_reflns_theta_max 23.283
_diffrn_reflns_theta_min 1.675
_exptl_absorpt_coefficient_mu 9.479
_exptl_absorpt_correction_T_max 0.7449
_exptl_absorpt_correction_T_min 0.3197
_exptl_absorpt_correction_type empirical
_exptl_absorpt_process_details
;
SADABS-2014/4 (Bruker,2014/4) was used for absorption correction.
wR2(int) was 0.1593 before and 0.0670 after correction.
The Ratio of minimum to maximum transmission is 0.4292.
The \l/2 correction factor is Not present.
;
_exptl_crystal_colour yellow
_exptl_crystal_colour_primary yellow
_exptl_crystal_density_diffrn 2.015
_exptl_crystal_description plate
_exptl_crystal_F_000 2040
_exptl_crystal_size_max 0.5
_exptl_crystal_size_mid 0.4
_exptl_crystal_size_min 0.1
_refine_diff_density_max 2.353
_refine_diff_density_min -1.453
_refine_diff_density_rms 0.234
_refine_ls_extinction_method none
_refine_ls_goodness_of_fit_ref 0.994
_refine_ls_hydrogen_treatment constr
_refine_ls_matrix_type full
_refine_ls_number_parameters 490
_refine_ls_number_reflns 5076
_refine_ls_number_restraints 393
_refine_ls_restrained_S_all 0.958
_refine_ls_R_factor_all 0.0805
_refine_ls_R_factor_gt 0.0601
_refine_ls_shift/su_max 0.000
_refine_ls_shift/su_mean 0.000
_refine_ls_structure_factor_coef Fsqd
_refine_ls_weighting_details 'w=1/[\s^2^(Fo^2^)+(0.1029P)^2^] where P=(Fo^2^+2Fc^2^)/3'
_refine_ls_weighting_scheme calc
_refine_ls_wR_factor_gt 0.1526
_refine_ls_wR_factor_ref 0.1674
_reflns_Friedel_coverage 0.000
_reflns_number_gt 3750
_reflns_number_total 5076
_reflns_threshold_expression 'I > 2\s(I)'
_cod_data_source_file c5dt01937k2.cif
_cod_data_source_block mm014m
_cod_depositor_comments 'Adding full bibliography for 7035495--7035497.cif.'
_cod_database_code 7035497
_shelx_space_group_comment
;
The symmetry employed for this shelxl refinement is uniquely defined
by the following loop, which should always be used as a source of
symmetry information in preference to the above space-group names.
They are only intended as comments.
;
_olex2_refinement_description
;
1. Fixed Uiso
 At 1.2 times of:
  All B(H) groups, All C(H,H) groups
 At 1.5 times of:
  All C(H,H,H) groups
2. Restrained distances
 C22-C23 = C23-C24 = C24-C25 = C25-C26 = C26-C27
 1.54 with sigma of 0.01
 C22-C24 = C23-C25 = C24-C26 = C25-C27
 2.5 with sigma of 0.01
 N1-C1 \\sim N2-C3 \\sim N1-C1A \\sim N2-C3A
 with sigma of 0.01
3. Restrained planarity
 N1, N2, C1, C2, C3, C4, C5, Br1
 with sigma of 0.005
4. Uiso/Uaniso restraints and constraints
C22 \\sim C23 \\sim C24 \\sim C25 \\sim C26 \\sim C27 \\sim C22A \\sim C23A
\\sim C24A \\sim C25A \\sim C26A \\sim C27A: within 1.7A with sigma of 0.01 and
sigma for terminal atoms of 0.02
C1 \\sim C2 \\sim C3 \\sim C4 \\sim C5 \\sim Br1 \\sim C1A \\sim C2A \\sim C3A
\\sim C12A \\sim C5A \\sim Br1A: within 1.7A with sigma of 0.01 and sigma for
terminal atoms of 0.02
5. Rigid body (RIGU) restrains
 C22, C23, C24, C25, C26, C27, C22A, C23A, C24A, C25A, C26A, C27A
 with sigma for 1-2 distances of 0.005 and sigma for 1-3 distances of 0.005
 C1, C2, C3, C4, C5, Br1, C1A, C2A, C3A, C12A, C5A, Br1A
 with sigma for 1-2 distances of 0.005 and sigma for 1-3 distances of 0.005
6. Same fragment restrains
{C1, C2, C3, C4, C5, Br1} sigma for 1-2: 0.02, 1-3: 0.04
as
{C1A, C2A, C3A, C12A, C5A, Br1A}
{C22, C23, C24, C25, C26, C27} sigma for 1-2: 0.02, 1-3: 0.04
as
{C22A, C23A, C24A, C25A, C26A, C27A}
7. Others
 Sof(C22A)=Sof(H22D)=Sof(H22E)=Sof(H22F)=Sof(C23A)=Sof(H23C)=Sof(H23D)=
 Sof(C24A)=Sof(H24C)=Sof(H24D)=Sof(C25A)=Sof(H25C)=Sof(H25D)=Sof(C26A)=
 Sof(H26C)=Sof(H26D)=Sof(C27A)=Sof(H27D)=Sof(H27E)=Sof(H27F)=1-FVAR(1)
 Sof(C22)=Sof(H22A)=Sof(H22B)=Sof(H22C)=Sof(C23)=Sof(H23A)=Sof(H23B)=Sof(C24)=
 Sof(H24A)=Sof(H24B)=Sof(C25)=Sof(H25A)=Sof(H25B)=Sof(C26)=Sof(H26A)=Sof(H26B)=
 Sof(C27)=Sof(H27A)=Sof(H27B)=Sof(H27C)=FVAR(1)
 Sof(C1A)=Sof(C2A)=Sof(C3A)=Sof(C12A)=Sof(H12A)=Sof(H12B)=Sof(H12C)=Sof(C5A)=
 Sof(H5AA)=Sof(H5AB)=Sof(H5AC)=Sof(Br1A)=1-FVAR(2)
 Sof(C1)=Sof(C2)=Sof(C3)=Sof(C4)=Sof(H4A)=Sof(H4B)=Sof(H4C)=Sof(C5)=Sof(H5A)=
 Sof(H5B)=Sof(H5C)=Sof(Br1)=FVAR(2)
8.a Ternary CH refined with riding coordinates:
 B1(H1)
8.b Secondary CH2 refined with riding coordinates:
 C23(H23A,H23B), C24(H24A,H24B), C25(H25A,H25B), C26(H26A,H26B), C23A(H23C,
 H23D), C24A(H24C,H24D), C25A(H25C,H25D), C26A(H26C,H26D)
8.c Me refined with riding coordinates:
 C22(H22A,H22B,H22C), C27(H27A,H27B,H27C), C22A(H22D,H22E,H22F), C27A(H27D,
 H27E,H27F)
8.d Idealised Me refined as rotating group:
 C14(H14A,H14B,H14C), C15(H15A,H15B,H15C), C9(H9A,H9B,H9C), C10(H10A,H10B,
 H10C), C4(H4A,H4B,H4C), C5(H5A,H5B,H5C), C12A(H12A,H12B,H12C), C5A(H5AA,H5AB,
 H5AC), C20(H20A,H20B,H20C), C16(H16A,H16B,H16C)
;
_shelx_shelxl_version_number 2014/7
_olex2_submission_special_instructions 'No special instructions were received'

loop_
_space_group_symop_operation_xyz
'x, y, z'
'-x, y+1/2, -z+1/2'
'-x, -y, -z'
'x, -y-1/2, z-1/2'

loop_
_atom_site_label
_atom_site_type_symbol
_atom_site_fract_x
_atom_site_fract_y
_atom_site_fract_z
_atom_site_U_iso_or_equiv
_atom_site_adp_type
_atom_site_occupancy
_atom_site_site_symmetry_order
_atom_site_calc_flag
_atom_site_refinement_flags_posn
_atom_site_refinement_flags_adp
_atom_site_refinement_flags_occupancy
_atom_site_disorder_assembly
_atom_site_disorder_group
Ir1 Ir 0.14725(4) 0.15049(2) 0.23739(2) 0.0379(2) Uani 1 1 d . . . . .
Br2 Br -0.12955(15) 0.33784(10) -0.01837(8) 0.0772(5) Uani 1 1 d . . . . .
Br5 Br -0.04094(13) 0.11609(9) 0.26664(8) 0.0644(4) Uani 1 1 d . . . . .
Br4 Br 0.11683(15) -0.16541(8) 0.23781(10) 0.0714(5) Uani 1 1 d . . . . .
O2 O 0.1212(7) 0.0654(4) 0.1563(4) 0.047(2) Uani 1 1 d . . . . .
O1 O 0.2251(8) 0.0647(5) 0.3115(4) 0.053(2) Uani 1 1 d . . . . .
N5 N 0.2107(9) 0.3154(5) 0.2993(5) 0.044(2) Uani 1 1 d . . . . .
N6 N 0.1781(9) 0.2374(5) 0.3172(5) 0.049(3) Uani 1 1 d . . . . .
B1 B 0.2338(12) 0.3273(7) 0.2234(8) 0.042(3) Uani 1 1 d . . . . .
H1 H 0.2610 0.3834 0.2187 0.051 Uiso 1 1 calc R . . . .
N3 N 0.1234(9) 0.3118(5) 0.1650(5) 0.045(2) Uani 1 1 d . . . . .
N4 N 0.0690(9) 0.2345(6) 0.1620(5) 0.047(2) Uani 1 1 d . . . . .
C14 C 0.2526(15) 0.4544(7) 0.3551(7) 0.070(4) Uani 1 1 d . . . . .
H14A H 0.2201 0.4838 0.3899 0.105 Uiso 1 1 calc GR . . . .
H14B H 0.2209 0.4752 0.3067 0.105 Uiso 1 1 calc GR . . . .
H14C H 0.3352 0.4612 0.3668 0.105 Uiso 1 1 calc GR . . . .
C11 C 0.2237(11) 0.3647(7) 0.3578(6) 0.045(3) Uani 1 1 d . . . . .
C12 C 0.2065(12) 0.3181(8) 0.4141(7) 0.057(3) Uani 1 1 d . . . . .
C13 C 0.1770(11) 0.2376(7) 0.3898(6) 0.046(3) Uani 1 1 d . . . . .
C15 C 0.1564(15) 0.1652(8) 0.4325(7) 0.070(4) Uani 1 1 d . . . . .
H15A H 0.1884 0.1749 0.4836 0.105 Uiso 1 1 calc GR . . . .
H15B H 0.1928 0.1181 0.4168 0.105 Uiso 1 1 calc GR . . . .
H15C H 0.0746 0.1557 0.4247 0.105 Uiso 1 1 calc GR . . . .
Br3 Br 0.21472(17) 0.35196(10) 0.51185(8) 0.0808(5) Uani 1 1 d . . . . .
C9 C 0.0968(14) 0.4427(7) 0.0942(7) 0.067(4) Uani 1 1 d . . . . .
H9A H 0.0899 0.4521 0.0428 0.100 Uiso 1 1 calc GR . . . .
H9B H 0.1754 0.4522 0.1202 0.100 Uiso 1 1 calc GR . . . .
H9C H 0.0462 0.4794 0.1120 0.100 Uiso 1 1 calc GR . . . .
C6 C 0.0645(12) 0.3575(7) 0.1058(7) 0.048(3) Uani 1 1 d . . . . .
C7 C -0.0234(11) 0.3082(8) 0.0693(7) 0.052(3) Uani 1 1 d . . . . .
C8 C -0.0185(11) 0.2343(7) 0.1031(6) 0.045(3) Uani 1 1 d . . . . .
C10 C -0.0984(13) 0.1626(8) 0.0833(8) 0.069(4) Uani 1 1 d . . . . .
H10A H -0.1704 0.1807 0.0527 0.104 Uiso 1 1 calc GR . . . .
H10B H -0.1125 0.1384 0.1272 0.104 Uiso 1 1 calc GR . . . .
H10C H -0.0635 0.1227 0.0574 0.104 Uiso 1 1 calc GR . . . .
N1 N 0.3280(9) 0.2651(5) 0.2128(4) 0.053(3) Uani 1 1 d D . . . .
N2 N 0.3058(8) 0.1825(5) 0.2150(4) 0.045(2) Uani 1 1 d D . . . .
C1 C 0.4363(11) 0.2735(11) 0.2074(5) 0.051(3) Uani 0.70(4) 1 d D U P A 1
C2 C 0.4850(13) 0.1954(12) 0.2059(6) 0.051(3) Uani 0.70(4) 1 d D U P A 1
C3 C 0.3982(11) 0.1399(10) 0.2109(6) 0.048(3) Uani 0.70(4) 1 d D U P A 1
C4 C 0.497(2) 0.3529(12) 0.2034(9) 0.062(5) Uani 0.70(4) 1 d D U P A 1
H4A H 0.5767 0.3478 0.2282 0.093 Uiso 0.70(4) 1 calc GR . P A 1
H4B H 0.4609 0.3951 0.2265 0.093 Uiso 0.70(4) 1 calc GR . P A 1
H4C H 0.4912 0.3671 0.1530 0.093 Uiso 0.70(4) 1 calc GR . P A 1
C5 C 0.407(2) 0.0489(11) 0.2116(9) 0.054(5) Uani 0.70(4) 1 d D U P A 1
H5A H 0.4757 0.0330 0.1958 0.082 Uiso 0.70(4) 1 calc GR . P A 1
H5B H 0.3403 0.0260 0.1792 0.082 Uiso 0.70(4) 1 calc GR . P A 1
H5C H 0.4123 0.0290 0.2605 0.082 Uiso 0.70(4) 1 calc GR . P A 1
Br1 Br 0.6358(8) 0.1714(7) 0.1988(11) 0.101(3) Uani 0.70(4) 1 d D U P A 1
C1A C 0.420(3) 0.281(2) 0.187(3) 0.051(4) Uani 0.30(4) 1 d D U P A 2
C2A C 0.470(3) 0.204(2) 0.184(3) 0.050(3) Uani 0.30(4) 1 d D U P A 2
C3A C 0.395(3) 0.1446(18) 0.200(3) 0.048(4) Uani 0.30(4) 1 d D U P A 2
C12A C 0.463(5) 0.364(2) 0.177(4) 0.059(7) Uani 0.30(4) 1 d D U P A 2
H12A H 0.5335 0.3604 0.1598 0.089 Uiso 0.30(4) 1 calc GR . P A 2
H12B H 0.4789 0.3928 0.2231 0.089 Uiso 0.30(4) 1 calc GR . P A 2
H12C H 0.4062 0.3939 0.1419 0.089 Uiso 0.30(4) 1 calc GR . P A 2
C5A C 0.394(6) 0.055(2) 0.188(4) 0.049(6) Uani 0.30(4) 1 d D U P A 2
H5AA H 0.4678 0.0378 0.1791 0.074 Uiso 0.30(4) 1 calc GR . P A 2
H5AB H 0.3339 0.0406 0.1460 0.074 Uiso 0.30(4) 1 calc GR . P A 2
H5AC H 0.3812 0.0270 0.2303 0.074 Uiso 0.30(4) 1 calc GR . P A 2
Br1A Br 0.617(2) 0.1806(18) 0.1710(19) 0.106(6) Uani 0.30(4) 1 d D U P A 2
C20 C 0.0819(14) -0.0600(8) 0.0973(7) 0.067(4) Uani 1 1 d . . . . .
H20A H 0.1292 -0.1082 0.1004 0.101 Uiso 1 1 calc GR . . . .
H20B H 0.0925 -0.0264 0.0573 0.101 Uiso 1 1 calc GR . . . .
H20C H 0.0019 -0.0758 0.0894 0.101 Uiso 1 1 calc GR . . . .
C19 C 0.1162(10) -0.0124(7) 0.1678(7) 0.044(3) Uani 1 1 d . . . . .
C18 C 0.1450(9) -0.0494(7) 0.2354(6) 0.042(3) Uani 1 1 d . . . . .
C17 C 0.2019(11) -0.0139(6) 0.3018(7) 0.046(3) Uani 1 1 d . . . . .
C16 C 0.2434(13) -0.0613(8) 0.3701(8) 0.069(4) Uani 1 1 d . . . . .
H16A H 0.2842 -0.1091 0.3598 0.104 Uiso 1 1 calc GR . . . .
H16B H 0.1785 -0.0778 0.3893 0.104 Uiso 1 1 calc GR . . . .
H16C H 0.2945 -0.0279 0.4055 0.104 Uiso 1 1 calc GR . . . .
C22 C 0.603(5) 0.400(3) 0.469(3) 0.307(18) Uani 0.69(2) 1 d D U P B 1
H22A H 0.6244 0.4479 0.4451 0.461 Uiso 0.69(2) 1 calc R . P B 1
H22B H 0.5395 0.4134 0.4907 0.461 Uiso 0.69(2) 1 calc R . P B 1
H22C H 0.6683 0.3830 0.5069 0.461 Uiso 0.69(2) 1 calc R . P B 1
C23 C 0.568(6) 0.330(3) 0.413(2) 0.304(17) Uani 0.69(2) 1 d D U P B 1
H23A H 0.5025 0.3472 0.3744 0.364 Uiso 0.69(2) 1 calc R . P B 1
H23B H 0.6318 0.3167 0.3907 0.364 Uiso 0.69(2) 1 calc R . P B 1
C24 C 0.535(7) 0.256(3) 0.454(2) 0.303(17) Uani 0.69(2) 1 d D U P B 1
H24A H 0.5999 0.2399 0.4933 0.364 Uiso 0.69(2) 1 calc R . P B 1
H24B H 0.4701 0.2691 0.4752 0.364 Uiso 0.69(2) 1 calc R . P B 1
C25 C 0.502(6) 0.185(3) 0.399(2) 0.304(17) Uani 0.69(2) 1 d D U P B 1
H25A H 0.5636 0.1756 0.3736 0.365 Uiso 0.69(2) 1 calc R . P B 1
H25B H 0.4317 0.1977 0.3634 0.365 Uiso 0.69(2) 1 calc R . P B 1
C26 C 0.484(5) 0.107(3) 0.442(3) 0.304(17) Uani 0.69(2) 1 d D U P B 1
H26A H 0.5091 0.1172 0.4945 0.365 Uiso 0.69(2) 1 calc R . P B 1
H26B H 0.4030 0.0923 0.4311 0.365 Uiso 0.69(2) 1 calc R . P B 1
C27 C 0.556(5) 0.037(3) 0.420(3) 0.310(18) Uani 0.69(2) 1 d D U P B 1
H27A H 0.5461 -0.0117 0.4463 0.465 Uiso 0.69(2) 1 calc R . P B 1
H27B H 0.5310 0.0274 0.3682 0.465 Uiso 0.69(2) 1 calc R . P B 1
H27C H 0.6367 0.0523 0.4314 0.465 Uiso 0.69(2) 1 calc R . P B 1
C22A C 0.536(13) 0.362(8) 0.454(6) 0.305(18) Uani 0.31(2) 1 d D U P B 2
H22D H 0.5481 0.4202 0.4551 0.457 Uiso 0.31(2) 1 calc R . P B 2
H22E H 0.5944 0.3359 0.4337 0.457 Uiso 0.31(2) 1 calc R . P B 2
H22F H 0.4608 0.3501 0.4231 0.457 Uiso 0.31(2) 1 calc R . P B 2
C23A C 0.542(12) 0.329(8) 0.533(5) 0.306(18) Uani 0.31(2) 1 d D U P B 2
H23C H 0.6178 0.3397 0.5645 0.367 Uiso 0.31(2) 1 calc R . P B 2
H23D H 0.4831 0.3540 0.5539 0.367 Uiso 0.31(2) 1 calc R . P B 2
C24A C 0.521(11) 0.236(8) 0.519(4) 0.305(17) Uani 0.31(2) 1 d D U P B 2
H24C H 0.5815 0.2039 0.5501 0.366 Uiso 0.31(2) 1 calc R . P B 2
H24D H 0.4467 0.2199 0.5283 0.366 Uiso 0.31(2) 1 calc R . P B 2
C25A C 0.522(17) 0.224(7) 0.437(4) 0.304(17) Uani 0.31(2) 1 d D U P B 2
H25C H 0.4516 0.2469 0.4066 0.365 Uiso 0.31(2) 1 calc R . P B 2
H25D H 0.5877 0.2522 0.4263 0.365 Uiso 0.31(2) 1 calc R . P B 2
C26A C 0.529(12) 0.132(7) 0.424(7) 0.304(17) Uani 0.31(2) 1 d D U P B 2
H26C H 0.4522 0.1092 0.4041 0.365 Uiso 0.31(2) 1 calc R . P B 2
H26D H 0.5635 0.1032 0.4687 0.365 Uiso 0.31(2) 1 calc R . P B 2
C27A C 0.605(10) 0.122(9) 0.367(7) 0.306(19) Uani 0.31(2) 1 d D U P B 2
H27D H 0.6120 0.0647 0.3567 0.459 Uiso 0.31(2) 1 calc R . P B 2
H27E H 0.5696 0.1503 0.3230 0.459 Uiso 0.31(2) 1 calc R . P B 2
H27F H 0.6803 0.1443 0.3872 0.459 Uiso 0.31(2) 1 calc R . P B 2

loop_
_atom_site_aniso_label
_atom_site_aniso_U_11
_atom_site_aniso_U_22
_atom_site_aniso_U_33
_atom_site_aniso_U_23
_atom_site_aniso_U_13
_atom_site_aniso_U_12
Ir1 0.0480(4) 0.0308(3) 0.0370(3) 0.00238(18) 0.0141(2) -0.00114(17)
Br2 0.0831(12) 0.0912(11) 0.0517(9) 0.0160(7) 0.0039(8) 0.0201(8)
Br5 0.0650(10) 0.0614(8) 0.0714(9) 0.0048(7) 0.0250(7) -0.0052(6)
Br4 0.0870(12) 0.0350(7) 0.0946(12) 0.0067(7) 0.0254(9) -0.0073(6)
O2 0.069(6) 0.033(4) 0.041(4) 0.001(3) 0.018(4) -0.005(3)
O1 0.066(6) 0.047(5) 0.049(5) 0.009(4) 0.022(4) 0.002(4)
N5 0.061(7) 0.036(5) 0.038(5) 0.004(4) 0.018(5) 0.005(4)
N6 0.067(7) 0.035(5) 0.048(6) 0.003(4) 0.022(5) -0.008(4)
B1 0.049(9) 0.025(6) 0.056(9) -0.001(6) 0.018(7) -0.008(5)
N3 0.063(7) 0.027(5) 0.046(6) 0.004(4) 0.015(5) 0.003(4)
N4 0.057(7) 0.040(5) 0.047(6) 0.000(4) 0.021(5) 0.004(4)
C14 0.120(13) 0.034(7) 0.053(8) -0.008(6) 0.014(8) 0.005(7)
C11 0.049(8) 0.047(7) 0.034(7) -0.006(6) 0.000(6) 0.004(5)
C12 0.069(10) 0.060(8) 0.040(7) -0.016(6) 0.009(7) 0.006(6)
C13 0.054(8) 0.056(7) 0.029(6) 0.001(5) 0.010(5) 0.003(5)
C15 0.104(13) 0.064(9) 0.040(7) -0.001(6) 0.015(8) -0.017(8)
Br3 0.1085(14) 0.0894(11) 0.0443(8) -0.0186(7) 0.0173(8) 0.0005(9)
C9 0.111(13) 0.037(7) 0.051(8) 0.020(6) 0.016(8) 0.010(7)
C6 0.061(9) 0.044(7) 0.041(7) 0.006(6) 0.019(6) 0.010(6)
C7 0.057(9) 0.062(8) 0.039(7) 0.007(6) 0.017(6) 0.009(6)
C8 0.064(9) 0.044(7) 0.028(6) -0.001(5) 0.013(6) 0.004(5)
C10 0.071(11) 0.079(10) 0.054(9) -0.006(7) 0.007(8) -0.006(7)
N1 0.076(8) 0.028(5) 0.060(7) 0.003(5) 0.027(6) -0.002(5)
N2 0.050(7) 0.039(5) 0.053(6) -0.005(5) 0.025(5) -0.013(4)
C1 0.048(6) 0.050(5) 0.060(8) 0.007(6) 0.024(6) -0.005(5)
C2 0.048(5) 0.051(5) 0.061(8) 0.005(6) 0.024(5) 0.002(4)
C3 0.044(6) 0.047(5) 0.059(8) 0.003(5) 0.027(5) 0.009(4)
C4 0.056(10) 0.055(7) 0.076(12) 0.010(8) 0.016(9) -0.011(7)
C5 0.057(10) 0.048(7) 0.065(12) 0.003(7) 0.027(9) 0.012(6)
Br1 0.061(3) 0.080(3) 0.174(9) -0.010(4) 0.054(4) -0.0048(19)
C1A 0.048(7) 0.051(6) 0.061(9) 0.006(7) 0.026(7) -0.003(5)
C2A 0.048(6) 0.050(6) 0.058(8) 0.006(6) 0.025(6) 0.000(5)
C3A 0.046(6) 0.048(6) 0.058(8) 0.004(6) 0.026(6) 0.006(5)
C12A 0.054(12) 0.055(9) 0.071(14) 0.009(9) 0.019(12) -0.008(8)
C5A 0.046(11) 0.049(8) 0.062(14) 0.006(9) 0.031(12) 0.008(7)
Br1A 0.069(7) 0.095(7) 0.175(15) 0.007(9) 0.075(9) 0.006(6)
C20 0.100(12) 0.044(7) 0.053(8) -0.019(6) 0.010(8) -0.012(7)
C19 0.040(7) 0.038(7) 0.054(8) -0.001(6) 0.010(6) -0.002(5)
C18 0.039(7) 0.032(6) 0.057(8) -0.005(6) 0.014(6) 0.000(5)
C17 0.058(8) 0.029(6) 0.060(8) 0.014(6) 0.035(7) 0.006(5)
C16 0.074(11) 0.052(8) 0.082(10) 0.020(7) 0.020(8) 0.004(7)
C22 0.18(3) 0.53(5) 0.17(3) 0.05(3) -0.02(2) 0.05(3)
C23 0.17(2) 0.53(5) 0.17(2) 0.05(3) -0.03(2) 0.05(3)
C24 0.17(2) 0.53(5) 0.17(2) 0.05(3) -0.032(19) 0.05(3)
C25 0.17(2) 0.53(5) 0.17(2) 0.05(3) -0.031(19) 0.05(3)
C26 0.17(2) 0.53(5) 0.17(2) 0.05(3) -0.032(19) 0.05(3)
C27 0.18(3) 0.54(5) 0.18(2) 0.05(3) -0.03(2) 0.04(3)
C22A 0.17(3) 0.53(5) 0.17(2) 0.05(3) -0.03(2) 0.05(3)
C23A 0.17(2) 0.53(5) 0.17(2) 0.05(3) -0.03(2) 0.05(3)
C24A 0.17(2) 0.53(5) 0.17(2) 0.05(3) -0.033(19) 0.05(3)
C25A 0.17(2) 0.53(5) 0.17(2) 0.05(3) -0.033(19) 0.05(3)
C26A 0.17(2) 0.53(5) 0.17(2) 0.05(3) -0.033(19) 0.05(3)
C27A 0.17(3) 0.54(5) 0.18(3) 0.05(3) -0.03(2) 0.05(3)

loop_
_atom_type_symbol
_atom_type_description
_atom_type_scat_dispersion_real
_atom_type_scat_dispersion_imag
_atom_type_scat_source
C C 0.0033 0.0016 'International Tables Vol C Tables 4.2.6.8 and 6.1.1.4'
H H 0.0000 0.0000 'International Tables Vol C Tables 4.2.6.8 and 6.1.1.4'
B B 0.0013 0.0007 'International Tables Vol C Tables 4.2.6.8 and 6.1.1.4'
N N 0.0061 0.0033 'International Tables Vol C Tables 4.2.6.8 and 6.1.1.4'
O O 0.0106 0.0060 'International Tables Vol C Tables 4.2.6.8 and 6.1.1.4'
Br Br -0.2901 2.4595 'International Tables Vol C Tables 4.2.6.8 and 6.1.1.4'
Ir Ir -1.4442 7.9887 'International Tables Vol C Tables 4.2.6.8 and 6.1.1.4'

loop_
_geom_angle_atom_site_label_1
_geom_angle_atom_site_label_2
_geom_angle_atom_site_label_3
_geom_angle
O2 Ir1 Br5 91.2(2)
O2 Ir1 O1 90.5(3)
O2 Ir1 N6 178.0(3)
O2 Ir1 N4 88.5(3)
O2 Ir1 N2 90.6(3)
O1 Ir1 Br5 89.1(2)
O1 Ir1 N2 91.2(3)
N6 Ir1 Br5 90.8(3)
N6 Ir1 O1 90.0(4)
N6 Ir1 N4 91.0(4)
N6 Ir1 N2 87.4(4)
N4 Ir1 Br5 90.9(3)
N4 Ir1 O1 179.0(4)
N4 Ir1 N2 88.9(4)
N2 Ir1 Br5 178.2(2)
C19 O2 Ir1 123.6(7)
C17 O1 Ir1 121.8(8)
N6 N5 B1 117.4(9)
C11 N5 N6 109.7(9)
C11 N5 B1 132.6(10)
N5 N6 Ir1 118.3(7)
C13 N6 Ir1 134.1(8)
C13 N6 N5 107.7(9)
N5 B1 H1 109.7
N5 B1 N3 110.0(10)
N5 B1 N1 108.9(9)
N3 B1 H1 109.7
N3 B1 N1 108.9(9)
N1 B1 H1 109.7
N4 N3 B1 119.1(9)
C6 N3 B1 132.8(10)
C6 N3 N4 107.9(10)
N3 N4 Ir1 116.3(8)
C8 N4 Ir1 136.0(8)
C8 N4 N3 107.3(9)
H14A C14 H14B 109.5
H14A C14 H14C 109.5
H14B C14 H14C 109.5
C11 C14 H14A 109.5
C11 C14 H14B 109.5
C11 C14 H14C 109.5
N5 C11 C14 122.6(11)
N5 C11 C12 107.0(10)
C12 C11 C14 130.4(11)
C11 C12 C13 110.0(11)
C11 C12 Br3 127.4(10)
C13 C12 Br3 122.6(10)
N6 C13 C12 105.5(10)
N6 C13 C15 125.3(11)
C12 C13 C15 129.1(11)
C13 C15 H15A 109.5
C13 C15 H15B 109.5
C13 C15 H15C 109.5
H15A C15 H15B 109.5
H15A C15 H15C 109.5
H15B C15 H15C 109.5
H9A C9 H9B 109.5
H9A C9 H9C 109.5
H9B C9 H9C 109.5
C6 C9 H9A 109.5
C6 C9 H9B 109.5
C6 C9 H9C 109.5
N3 C6 C9 121.7(12)
C7 C6 N3 105.7(10)
C7 C6 C9 132.5(12)
C6 C7 Br2 124.3(9)
C8 C7 Br2 125.6(10)
C8 C7 C6 110.0(11)
N4 C8 C7 109.1(11)
N4 C8 C10 122.5(11)
C7 C8 C10 128.4(12)
C8 C10 H10A 109.5
C8 C10 H10B 109.5
C8 C10 H10C 109.5
H10A C10 H10B 109.5
H10A C10 H10C 109.5
H10B C10 H10C 109.5
N2 N1 B1 119.2(8)
C1 N1 B1 133.0(11)
C1 N1 N2 107.5(11)
C1A N1 B1 126.8(17)
C1A N1 N2 112.4(16)
N1 N2 Ir1 116.0(6)
C3 N2 Ir1 132.9(10)
C3 N2 N1 110.5(11)
C3A N2 Ir1 137.3(16)
C3A N2 N1 106.7(16)
N1 C1 C2 108.6(12)
N1 C1 C4 125.6(15)
C2 C1 C4 125.8(14)
C1 C2 Br1 126.7(11)
C3 C2 C1 106.0(13)
C3 C2 Br1 127.3(11)
N2 C3 C2 107.4(12)
N2 C3 C5 126.1(16)
C2 C3 C5 126.5(14)
C1 C4 H4A 109.5
C1 C4 H4B 109.5
C1 C4 H4C 109.5
H4A C4 H4B 109.5
H4A C4 H4C 109.5
H4B C4 H4C 109.5
C3 C5 H5A 109.5
C3 C5 H5B 109.5
C3 C5 H5C 109.5
H5A C5 H5B 109.5
H5A C5 H5C 109.5
H5B C5 H5C 109.5
N1 C1A C2A 103.6(18)
N1 C1A C12A 125(3)
C2A C1A C12A 131(2)
C1A C2A Br1A 127.6(19)
C3A C2A C1A 108.6(19)
C3A C2A Br1A 123.6(19)
N2 C3A C2A 107.7(19)
N2 C3A C5A 122(3)
C2A C3A C5A 130(3)
C1A C12A H12A 109.5
C1A C12A H12B 109.5
C1A C12A H12C 109.5
H12A C12A H12B 109.5
H12A C12A H12C 109.5
H12B C12A H12C 109.5
C3A C5A H5AA 109.5
C3A C5A H5AB 109.5
C3A C5A H5AC 109.5
H5AA C5A H5AB 109.5
H5AA C5A H5AC 109.5
H5AB C5A H5AC 109.5
H20A C20 H20B 109.5
H20A C20 H20C 109.5
H20B C20 H20C 109.5
C19 C20 H20A 109.5
C19 C20 H20B 109.5
C19 C20 H20C 109.5
O2 C19 C20 112.0(11)
O2 C19 C18 125.0(11)
C18 C19 C20 122.8(10)
C19 C18 Br4 116.5(8)
C19 C18 C17 127.3(10)
C17 C18 Br4 116.0(8)
O1 C17 C18 124.8(11)
O1 C17 C16 111.8(12)
C18 C17 C16 123.4(10)
C17 C16 H16A 109.5
C17 C16 H16B 109.5
C17 C16 H16C 109.5
H16A C16 H16B 109.5
H16A C16 H16C 109.5
H16B C16 H16C 109.5
H22A C22 H22B 109.5
H22A C22 H22C 109.5
H22B C22 H22C 109.5
C23 C22 H22A 109.5
C23 C22 H22B 109.5
C23 C22 H22C 109.5
C22 C23 H23A 110.2
C22 C23 H23B 110.2
H23A C23 H23B 108.5
C24 C23 C22 107.6(10)
C24 C23 H23A 110.2
C24 C23 H23B 110.2
C23 C24 H24A 110.0
C23 C24 H24B 110.0
H24A C24 H24B 108.4
C25 C24 C23 108.5(10)
C25 C24 H24A 110.0
C25 C24 H24B 110.0
C24 C25 H25A 110.0
C24 C25 H25B 110.0
C24 C25 C26 108.3(10)
H25A C25 H25B 108.4
C26 C25 H25A 110.0
C26 C25 H25B 110.0
C25 C26 H26A 110.0
C25 C26 H26B 110.0
H26A C26 H26B 108.4
C27 C26 C25 108.4(10)
C27 C26 H26A 110.0
C27 C26 H26B 110.0
C26 C27 H27A 109.5
C26 C27 H27B 109.5
C26 C27 H27C 109.5
H27A C27 H27B 109.5
H27A C27 H27C 109.5
H27B C27 H27C 109.5
H22D C22A H22E 109.5
H22D C22A H22F 109.5
H22E C22A H22F 109.5
C23A C22A H22D 109.5
C23A C22A H22E 109.5
C23A C22A H22F 109.5
C22A C23A H23C 111.4
C22A C23A H23D 111.4
H23C C23A H23D 109.2
C24A C23A C22A 102(3)
C24A C23A H23C 111.4
C24A C23A H23D 111.4
C23A C24A H24C 110.9
C23A C24A H24D 110.9
H24C C24A H24D 108.9
C25A C24A C23A 104(3)
C25A C24A H24C 110.9
C25A C24A H24D 110.9
C24A C25A H25C 110.2
C24A C25A H25D 110.2
H25C C25A H25D 108.5
C26A C25A C24A 108(3)
C26A C25A H25C 110.2
C26A C25A H25D 110.2
C25A C26A H26C 110.5
C25A C26A H26D 110.5
C25A C26A C27A 106(3)
H26C C26A H26D 108.7
C27A C26A H26C 110.5
C27A C26A H26D 110.5
C26A C27A H27D 109.5
C26A C27A H27E 109.5
C26A C27A H27F 109.5
H27D C27A H27E 109.5
H27D C27A H27F 109.5
H27E C27A H27F 109.5

loop_
_geom_bond_atom_site_label_1
_geom_bond_atom_site_label_2
_geom_bond_distance
Ir1 Br5 2.4809(15)
Ir1 O2 2.028(7)
Ir1 O1 2.038(8)
Ir1 N6 2.032(10)
Ir1 N4 2.033(10)
Ir1 N2 2.085(9)
Br2 C7 1.889(12)
Br4 C18 1.924(11)
O2 C19 1.292(12)
O1 C17 1.316(13)
N5 N6 1.394(12)
N5 B1 1.520(17)
N5 C11 1.339(15)
N6 C13 1.363(14)
B1 H1 0.9800
B1 N3 1.524(17)
B1 N1 1.556(16)
N3 N4 1.412(13)
N3 C6 1.385(15)
N4 C8 1.330(15)
C14 H14A 0.9600
C14 H14B 0.9600
C14 H14C 0.9600
C14 C11 1.507(16)
C11 C12 1.352(18)
C12 C13 1.407(17)
C12 Br3 1.895(12)
C13 C15 1.478(17)
C15 H15A 0.9600
C15 H15B 0.9600
C15 H15C 0.9600
C9 H9A 0.9600
C9 H9B 0.9600
C9 H9C 0.9600
C9 C6 1.471(16)
C6 C7 1.368(18)
C7 C8 1.358(16)
C8 C10 1.497(17)
C10 H10A 0.9600
C10 H10B 0.9600
C10 H10C 0.9600
N1 N2 1.374(12)
N1 C1 1.319(12)
N1 C1A 1.314(14)
N2 C3 1.314(12)
N2 C3A 1.312(13)
C1 C2 1.403(19)
C1 C4 1.490(18)
C2 C3 1.390(18)
C2 Br1 1.864(14)
C3 C5 1.488(17)
C4 H4A 0.9600
C4 H4B 0.9600
C4 H4C 0.9600
C5 H5A 0.9600
C5 H5B 0.9600
C5 H5C 0.9600
C1A C2A 1.40(2)
C1A C12A 1.49(2)
C2A C3A 1.39(2)
C2A Br1A 1.858(19)
C3A C5A 1.49(2)
C12A H12A 0.9600
C12A H12B 0.9600
C12A H12C 0.9600
C5A H5AA 0.9600
C5A H5AB 0.9600
C5A H5AC 0.9600
C20 H20A 0.9600
C20 H20B 0.9600
C20 H20C 0.9600
C20 C19 1.505(16)
C19 C18 1.375(16)
C18 C17 1.397(17)
C17 C16 1.480(18)
C16 H16A 0.9600
C16 H16B 0.9600
C16 H16C 0.9600
C22 H22A 0.9600
C22 H22B 0.9600
C22 H22C 0.9600
C22 C23 1.546(10)
C23 H23A 0.9700
C23 H23B 0.9700
C23 C24 1.539(10)
C24 H24A 0.9700
C24 H24B 0.9700
C24 C25 1.536(10)
C25 H25A 0.9700
C25 H25B 0.9700
C25 C26 1.540(10)
C26 H26A 0.9700
C26 H26B 0.9700
C26 C27 1.538(10)
C27 H27A 0.9600
C27 H27B 0.9600
C27 H27C 0.9600
C22A H22D 0.9600
C22A H22E 0.9600
C22A H22F 0.9600
C22A C23A 1.56(2)
C23A H23C 0.9700
C23A H23D 0.9700
C23A C24A 1.56(2)
C24A H24C 0.9700
C24A H24D 0.9700
C24A C25A 1.54(2)
C25A H25C 0.9700
C25A H25D 0.9700
C25A C26A 1.54(2)
C26A H26C 0.9700
C26A H26D 0.9700
C26A C27A 1.54(2)
C27A H27D 0.9600
C27A H27E 0.9600
C27A H27F 0.9600

loop_
_geom_torsion_atom_site_label_1
_geom_torsion_atom_site_label_2
_geom_torsion_atom_site_label_3
_geom_torsion_atom_site_label_4
_geom_torsion
Ir1 O2 C19 C20 173.1(8)
Ir1 O2 C19 C18 -10.5(16)
Ir1 O1 C17 C18 15.1(15)
Ir1 O1 C17 C16 -164.9(8)
Ir1 N6 C13 C12 179.9(9)
Ir1 N6 C13 C15 4(2)
Ir1 N4 C8 C7 -173.4(9)
Ir1 N4 C8 C10 9.3(19)
Ir1 N2 C3 C2 -170.5(6)
Ir1 N2 C3 C5 9.5(7)
Ir1 N2 C3A C2A 175(3)
Ir1 N2 C3A C5A 6(7)
Br2 C7 C8 N4 178.1(9)
Br2 C7 C8 C10 -4.9(19)
Br4 C18 C17 O1 -177.6(9)
Br4 C18 C17 C16 2.4(16)
O2 C19 C18 Br4 174.7(9)
O2 C19 C18 C17 -11.4(19)
N5 N6 C13 C12 1.6(13)
N5 N6 C13 C15 -174.7(12)
N5 B1 N3 N4 -59.1(13)
N5 B1 N3 C6 127.5(13)
N5 B1 N1 N2 62.0(11)
N5 B1 N1 C1 -111.3(9)
N5 B1 N1 C1A -133(4)
N5 C11 C12 C13 -2.5(15)
N5 C11 C12 Br3 179.2(10)
N6 N5 B1 N3 63.1(13)
N6 N5 B1 N1 -56.1(13)
N6 N5 C11 C14 -176.7(12)
N6 N5 C11 C12 3.5(14)
B1 N5 N6 Ir1 -6.6(13)
B1 N5 N6 C13 172.1(10)
B1 N5 C11 C14 9(2)
B1 N5 C11 C12 -170.8(13)
B1 N3 N4 Ir1 -0.6(13)
B1 N3 N4 C8 -174.7(10)
B1 N3 C6 C9 -8(2)
B1 N3 C6 C7 174.6(12)
B1 N1 N2 Ir1 -2.7(8)
B1 N1 N2 C3 -174.9(8)
B1 N1 N2 C3A 176(3)
B1 N1 C1 C2 173.9(10)
B1 N1 C1 C4 -6.1(10)
B1 N1 C1A C2A -176(2)
B1 N1 C1A C12A 13(7)
N3 B1 N1 N2 -57.9(11)
N3 B1 N1 C1 128.7(8)
N3 B1 N1 C1A 107(4)
N3 N4 C8 C7 -1.1(13)
N3 N4 C8 C10 -178.3(11)
N3 C6 C7 Br2 -177.9(9)
N3 C6 C7 C8 -1.3(14)
N4 N3 C6 C9 177.7(11)
N4 N3 C6 C7 0.7(13)
C14 C11 C12 C13 177.7(13)
C14 C11 C12 Br3 -1(2)
C11 N5 N6 Ir1 178.1(8)
C11 N5 N6 C13 -3.3(13)
C11 N5 B1 N3 -122.8(13)
C11 N5 B1 N1 117.9(13)
C11 C12 C13 N6 0.5(15)
C11 C12 C13 C15 176.6(14)
Br3 C12 C13 N6 178.9(9)
Br3 C12 C13 C15 -5(2)
C9 C6 C7 Br2 5(2)
C9 C6 C7 C8 -178.0(13)
C6 N3 N4 Ir1 174.3(7)
C6 N3 N4 C8 0.2(12)
C6 C7 C8 N4 1.5(14)
C6 C7 C8 C10 178.6(12)
N1 B1 N3 N4 60.2(13)
N1 B1 N3 C6 -113.2(13)
N1 N2 C3 C2 0.0(3)
N1 N2 C3 C5 180.0(2)
N1 N2 C3A C2A -3(4)
N1 N2 C3A C5A -172(4)
N1 C1 C2 C3 0.0(2)
N1 C1 C2 Br1 -179.9(2)
N1 C1A C2A C3A 8(5)
N1 C1A C2A Br1A -166(4)
N2 N1 C1 C2 0.03(13)
N2 N1 C1 C4 180.00(14)
N2 N1 C1A C2A -10(4)
N2 N1 C1A C12A 179(4)
C1 N1 N2 Ir1 172.2(5)
C1 N1 N2 C3 -0.01(14)
C1 C2 C3 N2 0.0(3)
C1 C2 C3 C5 -180.0(3)
C4 C1 C2 C3 180.0(2)
C4 C1 C2 Br1 0.1(3)
Br1 C2 C3 N2 179.9(2)
Br1 C2 C3 C5 0.0(5)
C1A N1 N2 Ir1 -169(3)
C1A N1 N2 C3A 9(4)
C1A C2A C3A N2 -3(5)
C1A C2A C3A C5A 165(5)
C12A C1A C2A C3A 178(5)
C12A C1A C2A Br1A 3(8)
Br1A C2A C3A N2 172(4)
Br1A C2A C3A C5A -20(8)
C20 C19 C18 Br4 -9.3(15)
C20 C19 C18 C17 164.6(12)
C19 C18 C17 O1 8.6(19)
C19 C18 C17 C16 -171.4(12)
C22 C23 C24 C25 -179(5)
C23 C24 C25 C26 173(6)
C24 C25 C26 C27 -129(6)
C22A C23A C24A C25A 8(14)
C23A C24A C25A C26A 167(13)
C24A C25A C26A C27A -144(11)
